data_7158716
loop_
_publ_author_name
'Liu, Dan'
'Liu, Xueyan'
'Sun, Jing'
'Han, Ying'
'Yan, Chao-Guo'

_publ_section_title
;
 Domino reaction of bindone and 1,3-dipolarophiles for the synthesis of
 diverse spiro and fused indeno[1,2-<i>a</i>]fluorene-7,12-diones.
;
_journal_issue 24
_journal_name_full 'Organic &amp; biomolecular chemistry'
_journal_page_first 4964
_journal_page_last 4969
_journal_paper_doi 10.1039/d2ob00815g
_journal_volume 20
_journal_year 2022
_chemical_formula_moiety 'C37 H24 O4'
_chemical_formula_sum 'C37 H24 O4'
_chemical_formula_weight 532.56
_space_group_crystal_system triclinic
_space_group_IT_number 2
_space_group_name_Hall '-P 1'
_space_group_name_H-M_alt 'P -1'
_atom_sites_solution_hydrogens geom
_audit_creation_method SHELXL-2014/7
_audit_update_record
;
2022-03-21 deposited with the CCDC.	2022-05-30 downloaded from the CCDC.
;
_cell_angle_alpha 114.9926(16)
_cell_angle_beta 93.9003(16)
_cell_angle_gamma 100.7507(18)
_cell_formula_units_Z 2
_cell_length_a 8.2970(4)
_cell_length_b 12.8462(7)
_cell_length_c 13.7948(7)
_cell_measurement_reflns_used 6271
_cell_measurement_temperature 296(2)
_cell_measurement_theta_max 27.41
_cell_measurement_theta_min 2.53
_cell_volume 1291.33(12)
_computing_cell_refinement 'Bruker SAINT'
_computing_data_collection 'Bruker APEX2'
_computing_data_reduction 'Bruker SAINT'
_computing_molecular_graphics 'Bruker SHELXTL'
_computing_publication_material 'Bruker SHELXTL'
_computing_structure_refinement 'SHELXL-2014/7 (Sheldrick, 2014)'
_computing_structure_solution 'SHELXS-97 (Sheldrick 2008)'
_diffrn_ambient_temperature 296(2)
_diffrn_measured_fraction_theta_full 0.997
_diffrn_measured_fraction_theta_max 0.997
_diffrn_measurement_device_type 'Bruker APEX-II CCD'
_diffrn_measurement_method '\f and \w scans'
_diffrn_radiation_type MoK\a
_diffrn_radiation_wavelength 0.71073
_diffrn_reflns_av_R_equivalents 0.0424
_diffrn_reflns_av_unetI/netI 0.0498
_diffrn_reflns_Laue_measured_fraction_full 0.997
_diffrn_reflns_Laue_measured_fraction_max 0.997
_diffrn_reflns_limit_h_max 10
_diffrn_reflns_limit_h_min -9
_diffrn_reflns_limit_k_max 15
_diffrn_reflns_limit_k_min -15
_diffrn_reflns_limit_l_max 16
_diffrn_reflns_limit_l_min -17
_diffrn_reflns_number 18439
_diffrn_reflns_point_group_measured_fraction_full 0.997
_diffrn_reflns_point_group_measured_fraction_max 0.997
_diffrn_reflns_theta_full 25.242
_diffrn_reflns_theta_max 25.999
_diffrn_reflns_theta_min 2.533
_exptl_absorpt_coefficient_mu 0.088
_exptl_absorpt_correction_T_max 0.7456
_exptl_absorpt_correction_T_min 0.6842
_exptl_absorpt_correction_type multi-scan
_exptl_absorpt_process_details sadabs
_exptl_crystal_colour yellow
_exptl_crystal_density_diffrn 1.370
_exptl_crystal_description block
_exptl_crystal_F_000 556
_exptl_crystal_size_max 0.280
_exptl_crystal_size_mid 0.220
_exptl_crystal_size_min 0.180
_refine_diff_density_max 0.251
_refine_diff_density_min -0.181
_refine_diff_density_rms 0.039
_refine_ls_extinction_method none
_refine_ls_goodness_of_fit_ref 1.021
_refine_ls_hydrogen_treatment constr
_refine_ls_matrix_type full
_refine_ls_number_parameters 373
_refine_ls_number_reflns 5053
_refine_ls_number_restraints 0
_refine_ls_restrained_S_all 1.021
_refine_ls_R_factor_all 0.0936
_refine_ls_R_factor_gt 0.0512
_refine_ls_shift/su_max 0.000
_refine_ls_shift/su_mean 0.000
_refine_ls_structure_factor_coef Fsqd
_refine_ls_weighting_details 'w=1/[\s^2^(Fo^2^)+(0.0590P)^2^+0.4140P] where P=(Fo^2^+2Fc^2^)/3'
_refine_ls_weighting_scheme calc
_refine_ls_wR_factor_gt 0.1148
_refine_ls_wR_factor_ref 0.1336
_reflns_Friedel_coverage 0.000
_reflns_number_gt 3330
_reflns_number_total 5053
_reflns_threshold_expression 'I > 2\s(I)'
_cod_data_source_file d2ob00815g2.cif
_cod_data_source_block 7i
_cod_depositor_comments 'Adding full bibliography for 7158713--7158721.cif.'
_cod_database_code 7158716
_shelx_shelxl_version_number 2014/7
_shelx_space_group_comment
; 
The symmetry employed for this shelxl refinement is uniquely defined 
by the following loop, which should always be used as a source of 
symmetry information in preference to the above space-group names. 
They are only intended as comments. 
;
_shelx_estimated_absorpt_t_min 0.976
_shelx_estimated_absorpt_t_max 0.984

loop_
_space_group_symop_operation_xyz
'x, y, z'
'-x, -y, -z'

loop_
_atom_site_label
_atom_site_type_symbol
_atom_site_fract_x
_atom_site_fract_y
_atom_site_fract_z
_atom_site_U_iso_or_equiv
_atom_site_adp_type
_atom_site_occupancy
_atom_site_site_symmetry_order
_atom_site_calc_flag
_atom_site_refinement_flags_posn
_atom_site_refinement_flags_adp
_atom_site_refinement_flags_occupancy
_atom_site_disorder_assembly
_atom_site_disorder_group
C1 C 0.3053(2) 0.40581(17) 0.40047(15) 0.0342(5) Uani 1 1 d . . . . .
C2 C 0.2887(3) 0.27884(19) 0.37874(17) 0.0422(5) Uani 1 1 d . . . . .
C3 C 0.2081(3) 0.2652(2) 0.46607(17) 0.0434(5) Uani 1 1 d . . . . .
C4 C 0.1668(3) 0.1645(2) 0.4820(2) 0.0572(6) Uani 1 1 d . . . . .
H4 H 0.1901 0.0939 0.4352 0.069 Uiso 1 1 calc R U . . .
C5 C 0.0899(3) 0.1726(2) 0.5696(2) 0.0634(7) Uani 1 1 d . . . . .
H5 H 0.0602 0.1066 0.5824 0.076 Uiso 1 1 calc R U . . .
C6 C 0.0569(3) 0.2781(2) 0.6383(2) 0.0582(7) Uani 1 1 d . . . . .
H6 H 0.0037 0.2815 0.6964 0.070 Uiso 1 1 calc R U . . .
C7 C 0.1004(3) 0.3793(2) 0.62373(18) 0.0485(6) Uani 1 1 d . . . . .
H7 H 0.0788 0.4500 0.6717 0.058 Uiso 1 1 calc R U . . .
C8 C 0.1765(2) 0.37236(19) 0.53620(16) 0.0385(5) Uani 1 1 d . . . . .
C9 C 0.2366(2) 0.46005(18) 0.49515(15) 0.0338(5) Uani 1 1 d . . . . .
C10 C 0.2359(2) 0.57805(18) 0.53378(14) 0.0334(5) Uani 1 1 d . . . . .
C11 C 0.1685(2) 0.65673(19) 0.62874(16) 0.0406(5) Uani 1 1 d . . . . .
C12 C 0.2228(2) 0.77568(18) 0.63568(16) 0.0401(5) Uani 1 1 d . . . . .
C13 C 0.2040(3) 0.8811(2) 0.71671(19) 0.0560(6) Uani 1 1 d . . . . .
H13 H 0.1466 0.8816 0.7724 0.067 Uiso 1 1 calc R U . . .
C14 C 0.2724(3) 0.9842(2) 0.7123(2) 0.0647(7) Uani 1 1 d . . . . .
H14 H 0.2608 1.0559 0.7652 0.078 Uiso 1 1 calc R U . . .
C15 C 0.3583(3) 0.9822(2) 0.6298(2) 0.0641(7) Uani 1 1 d . . . . .
H15 H 0.4067 1.0533 0.6292 0.077 Uiso 1 1 calc R U . . .
C16 C 0.3747(3) 0.8768(2) 0.54740(19) 0.0535(6) Uani 1 1 d . . . . .
H16 H 0.4321 0.8771 0.4919 0.064 Uiso 1 1 calc R U . . .
C17 C 0.3039(2) 0.77142(18) 0.54941(16) 0.0390(5) Uani 1 1 d . . . . .
C18 C 0.3038(2) 0.64422(17) 0.48012(15) 0.0331(5) Uani 1 1 d . . . . .
C19 C 0.3636(2) 0.46670(17) 0.34214(14) 0.0321(5) Uani 1 1 d . . . . .
C20 C 0.3585(2) 0.58737(17) 0.38097(15) 0.0328(5) Uani 1 1 d . . . . .
C21 C 0.3972(3) 0.64773(19) 0.31126(16) 0.0398(5) Uani 1 1 d . . . . .
C22 C 0.4997(2) 0.60001(19) 0.22783(15) 0.0385(5) Uani 1 1 d . . . . .
C23 C 0.5780(3) 0.6707(2) 0.18247(17) 0.0497(6) Uani 1 1 d . . . . .
H23 H 0.5603 0.7460 0.2028 0.060 Uiso 1 1 calc R U . . .
C24 C 0.6806(3) 0.6302(2) 0.10836(19) 0.0584(7) Uani 1 1 d . . . . .
H24 H 0.7341 0.6780 0.0793 0.070 Uiso 1 1 calc R U . . .
C25 C 0.7034(3) 0.5182(2) 0.07753(19) 0.0591(7) Uani 1 1 d . . . . .
H25 H 0.7737 0.4906 0.0277 0.071 Uiso 1 1 calc R U . . .
C26 C 0.6240(3) 0.4458(2) 0.11916(18) 0.0500(6) Uani 1 1 d . . . . .
H26 H 0.6396 0.3696 0.0962 0.060 Uiso 1 1 calc R U . . .
C27 C 0.5208(2) 0.48619(18) 0.19521(15) 0.0365(5) Uani 1 1 d . . . . .
C28 C 0.4243(2) 0.40243(17) 0.23333(15) 0.0346(5) Uani 1 1 d . . . . .
C29 C 0.2706(2) 0.32305(17) 0.14563(15) 0.0332(5) Uani 1 1 d . . . . .
C30 C 0.2685(3) 0.20764(19) 0.07498(17) 0.0455(5) Uani 1 1 d . . . . .
H30 H 0.3609 0.1777 0.0802 0.055 Uiso 1 1 calc R U . . .
C31 C 0.1312(3) 0.1363(2) -0.00311(18) 0.0498(6) Uani 1 1 d . . . . .
H31 H 0.1330 0.0589 -0.0492 0.060 Uiso 1 1 calc R U . . .
C32 C -0.0075(3) 0.1761(2) -0.01464(17) 0.0447(5) Uani 1 1 d . . . . .
C33 C -0.1578(3) 0.0958(2) -0.10169(19) 0.0609(7) Uani 1 1 d . . . . .
H33 H -0.1411 0.0154 -0.1295 0.073 Uiso 1 1 calc R U . . .
C34 C -0.1638(4) 0.1260(3) -0.1956(2) 0.0983(11) Uani 1 1 d . . . . .
H34A H -0.1788 0.2049 -0.1717 0.148 Uiso 1 1 calc R U . . .
H34B H -0.2549 0.0713 -0.2512 0.148 Uiso 1 1 calc R U . . .
H34C H -0.0615 0.1210 -0.2239 0.148 Uiso 1 1 calc R U . . .
C35 C -0.3205(3) 0.0931(3) -0.0576(3) 0.0866(10) Uani 1 1 d . . . . .
H35A H -0.3501 0.1672 -0.0390 0.130 Uiso 1 1 calc R U . . .
H35B H -0.3078 0.0802 0.0058 0.130 Uiso 1 1 calc R U . . .
H35C H -0.4065 0.0303 -0.1118 0.130 Uiso 1 1 calc R U . . .
C36 C -0.0035(3) 0.2928(2) 0.05447(18) 0.0507(6) Uani 1 1 d . . . . .
H36 H -0.0947 0.3231 0.0476 0.061 Uiso 1 1 calc R U . . .
C37 C 0.1331(3) 0.36511(19) 0.13350(17) 0.0443(5) Uani 1 1 d . . . . .
H37 H 0.1321 0.4429 0.1788 0.053 Uiso 1 1 calc R U . . .
O1 O 0.3312(2) 0.19994(13) 0.30543(12) 0.0563(4) Uani 1 1 d . . . . .
O2 O 0.08106(19) 0.62972(14) 0.68515(12) 0.0558(4) Uani 1 1 d . . . . .
O3 O 0.3444(2) 0.73426(15) 0.32214(13) 0.0617(5) Uani 1 1 d . . . . .
O4 O 0.53482(17) 0.33491(13) 0.24420(12) 0.0447(4) Uani 1 1 d . . . . .
H4A H 0.4847 0.2816 0.2565 0.067 Uiso 1 1 calc R U . . .

loop_
_atom_site_aniso_label
_atom_site_aniso_U_11
_atom_site_aniso_U_22
_atom_site_aniso_U_33
_atom_site_aniso_U_23
_atom_site_aniso_U_13
_atom_site_aniso_U_12
C1 0.0314(10) 0.0345(11) 0.0313(10) 0.0114(9) 0.0000(8) 0.0051(9)
C2 0.0419(12) 0.0404(13) 0.0370(12) 0.0133(10) -0.0031(10) 0.0057(10)
C3 0.0422(12) 0.0449(14) 0.0405(12) 0.0222(11) -0.0005(10) -0.0007(10)
C4 0.0670(16) 0.0468(15) 0.0572(15) 0.0278(12) 0.0039(13) 0.0027(12)
C5 0.0710(17) 0.0585(18) 0.0675(17) 0.0426(15) 0.0048(14) -0.0025(14)
C6 0.0542(15) 0.0726(19) 0.0564(15) 0.0413(15) 0.0085(12) 0.0037(13)
C7 0.0430(13) 0.0600(16) 0.0458(13) 0.0297(12) 0.0043(10) 0.0055(11)
C8 0.0322(11) 0.0446(13) 0.0352(11) 0.0184(10) -0.0012(9) 0.0017(9)
C9 0.0274(10) 0.0397(12) 0.0310(10) 0.0168(9) -0.0027(8) 0.0004(9)
C10 0.0264(10) 0.0410(12) 0.0251(10) 0.0095(9) 0.0005(8) 0.0040(9)
C11 0.0322(11) 0.0508(14) 0.0308(11) 0.0124(10) 0.0030(9) 0.0065(10)
C12 0.0352(11) 0.0409(13) 0.0349(11) 0.0092(10) 0.0043(9) 0.0065(9)
C13 0.0591(15) 0.0520(16) 0.0436(13) 0.0079(11) 0.0174(11) 0.0125(12)
C14 0.0756(18) 0.0404(15) 0.0589(16) 0.0039(12) 0.0172(14) 0.0120(13)
C15 0.0809(19) 0.0384(14) 0.0625(16) 0.0133(12) 0.0182(15) 0.0099(13)
C16 0.0614(15) 0.0451(15) 0.0496(14) 0.0173(12) 0.0157(12) 0.0094(12)
C17 0.0365(11) 0.0386(13) 0.0355(11) 0.0116(10) 0.0036(9) 0.0071(9)
C18 0.0296(10) 0.0342(11) 0.0311(10) 0.0111(9) 0.0009(8) 0.0069(9)
C19 0.0254(10) 0.0373(12) 0.0280(10) 0.0110(9) 0.0003(8) 0.0046(8)
C20 0.0303(10) 0.0350(12) 0.0304(10) 0.0131(9) 0.0051(8) 0.0051(8)
C21 0.0447(12) 0.0381(13) 0.0334(11) 0.0140(10) 0.0050(9) 0.0078(10)
C22 0.0373(11) 0.0416(13) 0.0306(11) 0.0133(9) 0.0051(9) 0.0028(10)
C23 0.0572(14) 0.0473(14) 0.0412(12) 0.0206(11) 0.0093(11) 0.0019(11)
C24 0.0592(15) 0.0626(18) 0.0462(14) 0.0235(13) 0.0168(12) -0.0035(13)
C25 0.0510(15) 0.0656(18) 0.0522(14) 0.0188(13) 0.0251(12) 0.0068(13)
C26 0.0441(13) 0.0511(14) 0.0470(13) 0.0143(11) 0.0163(11) 0.0092(11)
C27 0.0308(10) 0.0402(13) 0.0300(10) 0.0099(9) 0.0040(8) 0.0036(9)
C28 0.0335(10) 0.0360(12) 0.0321(10) 0.0119(9) 0.0054(8) 0.0115(9)
C29 0.0340(11) 0.0371(12) 0.0281(10) 0.0144(9) 0.0088(8) 0.0064(9)
C30 0.0471(13) 0.0413(13) 0.0425(12) 0.0132(10) 0.0031(10) 0.0126(10)
C31 0.0571(15) 0.0400(13) 0.0425(13) 0.0109(10) 0.0033(11) 0.0092(11)
C32 0.0472(13) 0.0447(14) 0.0360(11) 0.0157(10) 0.0083(10) 0.0016(11)
C33 0.0578(15) 0.0573(16) 0.0532(15) 0.0190(12) -0.0060(12) 0.0000(12)
C34 0.110(3) 0.109(3) 0.0599(18) 0.0432(18) -0.0289(18) -0.010(2)
C35 0.0460(16) 0.083(2) 0.098(2) 0.0202(18) -0.0009(15) -0.0074(14)
C36 0.0356(12) 0.0650(16) 0.0479(13) 0.0199(12) 0.0057(10) 0.0167(11)
C37 0.0398(12) 0.0443(13) 0.0387(12) 0.0082(10) 0.0081(10) 0.0114(10)
O1 0.0791(12) 0.0382(9) 0.0495(9) 0.0154(8) 0.0153(8) 0.0177(8)
O2 0.0513(9) 0.0675(11) 0.0470(9) 0.0227(8) 0.0229(8) 0.0112(8)
O3 0.0914(13) 0.0590(11) 0.0577(10) 0.0362(9) 0.0306(9) 0.0388(10)
O4 0.0398(8) 0.0490(10) 0.0454(9) 0.0182(8) 0.0055(7) 0.0184(7)

loop_
_atom_type_symbol
_atom_type_description
_atom_type_scat_dispersion_real
_atom_type_scat_dispersion_imag
_atom_type_scat_source
C C 0.0033 0.0016 'International Tables Vol C Tables 4.2.6.8 and 6.1.1.4'
H H 0.0000 0.0000 'International Tables Vol C Tables 4.2.6.8 and 6.1.1.4'
O O 0.0106 0.0060 'International Tables Vol C Tables 4.2.6.8 and 6.1.1.4'

loop_
_geom_angle_atom_site_label_1
_geom_angle_atom_site_label_2
_geom_angle_atom_site_label_3
_geom_angle
_geom_angle_site_symmetry_1
_geom_angle_site_symmetry_3
_geom_angle_publ_flag
C19 C1 C9 121.58(18) . . ?
C19 C1 C2 131.48(18) . . ?
C9 C1 C2 106.81(17) . . ?
O1 C2 C3 124.7(2) . . ?
O1 C2 C1 129.2(2) . . ?
C3 C2 C1 106.09(18) . . ?
C4 C3 C8 122.0(2) . . ?
C4 C3 C2 128.1(2) . . ?
C8 C3 C2 109.89(19) . . ?
C5 C4 C3 117.8(2) . . ?
C5 C4 H4 121.1 . . ?
C3 C4 H4 121.1 . . ?
C6 C5 C4 120.2(2) . . ?
C6 C5 H5 119.9 . . ?
C4 C5 H5 119.9 . . ?
C5 C6 C7 122.2(2) . . ?
C5 C6 H6 118.9 . . ?
C7 C6 H6 118.9 . . ?
C8 C7 C6 118.2(2) . . ?
C8 C7 H7 120.9 . . ?
C6 C7 H7 120.9 . . ?
C7 C8 C3 119.5(2) . . ?
C7 C8 C9 132.9(2) . . ?
C3 C8 C9 107.57(18) . . ?
C10 C9 C1 119.01(18) . . ?
C10 C9 C8 131.35(18) . . ?
C1 C9 C8 109.63(18) . . ?
C9 C10 C18 120.67(17) . . ?
C9 C10 C11 130.70(19) . . ?
C18 C10 C11 108.62(18) . . ?
O2 C11 C12 126.34(19) . . ?
O2 C11 C10 128.6(2) . . ?
C12 C11 C10 105.00(18) . . ?
C13 C12 C17 122.4(2) . . ?
C13 C12 C11 126.9(2) . . ?
C17 C12 C11 110.61(18) . . ?
C14 C13 C12 118.2(2) . . ?
C14 C13 H13 120.9 . . ?
C12 C13 H13 120.9 . . ?
C13 C14 C15 120.3(2) . . ?
C13 C14 H14 119.9 . . ?
C15 C14 H14 119.9 . . ?
C14 C15 C16 121.7(2) . . ?
C14 C15 H15 119.1 . . ?
C16 C15 H15 119.1 . . ?
C17 C16 C15 118.9(2) . . ?
C17 C16 H16 120.6 . . ?
C15 C16 H16 120.6 . . ?
C16 C17 C12 118.46(19) . . ?
C16 C17 C18 133.83(19) . . ?
C12 C17 C18 107.53(18) . . ?
C20 C18 C10 119.90(18) . . ?
C20 C18 C17 132.52(18) . . ?
C10 C18 C17 107.56(16) . . ?
C1 C19 C20 118.97(17) . . ?
C1 C19 C28 120.64(17) . . ?
C20 C19 C28 120.30(17) . . ?
C18 C20 C19 119.42(18) . . ?
C18 C20 C21 121.27(18) . . ?
C19 C20 C21 119.09(17) . . ?
O3 C21 C22 120.66(19) . . ?
O3 C21 C20 121.25(19) . . ?
C22 C21 C20 118.09(19) . . ?
C27 C22 C23 120.08(19) . . ?
C27 C22 C21 120.32(19) . . ?
C23 C22 C21 119.6(2) . . ?
C24 C23 C22 120.7(2) . . ?
C24 C23 H23 119.7 . . ?
C22 C23 H23 119.7 . . ?
C23 C24 C25 119.1(2) . . ?
C23 C24 H24 120.4 . . ?
C25 C24 H24 120.4 . . ?
C24 C25 C26 121.2(2) . . ?
C24 C25 H25 119.4 . . ?
C26 C25 H25 119.4 . . ?
C25 C26 C27 120.2(2) . . ?
C25 C26 H26 119.9 . . ?
C27 C26 H26 119.9 . . ?
C22 C27 C26 118.6(2) . . ?
C22 C27 C28 121.72(17) . . ?
C26 C27 C28 119.45(19) . . ?
O4 C28 C27 105.40(15) . . ?
O4 C28 C29 111.11(15) . . ?
C27 C28 C29 108.18(15) . . ?
O4 C28 C19 110.45(15) . . ?
C27 C28 C19 113.25(16) . . ?
C29 C28 C19 108.44(15) . . ?
C37 C29 C30 117.80(18) . . ?
C37 C29 C28 121.46(17) . . ?
C30 C29 C28 120.73(18) . . ?
C31 C30 C29 120.9(2) . . ?
C31 C30 H30 119.5 . . ?
C29 C30 H30 119.5 . . ?
C32 C31 C30 121.9(2) . . ?
C32 C31 H31 119.1 . . ?
C30 C31 H31 119.1 . . ?
C31 C32 C36 117.1(2) . . ?
C31 C32 C33 121.0(2) . . ?
C36 C32 C33 121.9(2) . . ?
C34 C33 C35 112.5(3) . . ?
C34 C33 C32 110.9(2) . . ?
C35 C33 C32 113.1(2) . . ?
C34 C33 H33 106.6 . . ?
C35 C33 H33 106.6 . . ?
C32 C33 H33 106.6 . . ?
C33 C34 H34A 109.5 . . ?
C33 C34 H34B 109.5 . . ?
H34A C34 H34B 109.5 . . ?
C33 C34 H34C 109.5 . . ?
H34A C34 H34C 109.5 . . ?
H34B C34 H34C 109.5 . . ?
C33 C35 H35A 109.5 . . ?
C33 C35 H35B 109.5 . . ?
H35A C35 H35B 109.5 . . ?
C33 C35 H35C 109.5 . . ?
H35A C35 H35C 109.5 . . ?
H35B C35 H35C 109.5 . . ?
C37 C36 C32 121.5(2) . . ?
C37 C36 H36 119.2 . . ?
C32 C36 H36 119.2 . . ?
C29 C37 C36 120.7(2) . . ?
C29 C37 H37 119.6 . . ?
C36 C37 H37 119.6 . . ?
C28 O4 H4A 109.5 . . ?

loop_
_geom_bond_atom_site_label_1
_geom_bond_atom_site_label_2
_geom_bond_distance
_geom_bond_site_symmetry_2
_geom_bond_publ_flag
C1 C19 1.392(3) . ?
C1 C9 1.413(3) . ?
C1 C2 1.506(3) . ?
C2 O1 1.221(2) . ?
C2 C3 1.474(3) . ?
C3 C4 1.387(3) . ?
C3 C8 1.394(3) . ?
C4 C5 1.379(4) . ?
C4 H4 0.9300 . ?
C5 C6 1.378(4) . ?
C5 H5 0.9300 . ?
C6 C7 1.383(3) . ?
C6 H6 0.9300 . ?
C7 C8 1.378(3) . ?
C7 H7 0.9300 . ?
C8 C9 1.485(3) . ?
C9 C10 1.379(3) . ?
C10 C18 1.413(3) . ?
C10 C11 1.497(3) . ?
C11 O2 1.210(2) . ?
C11 C12 1.470(3) . ?
C12 C13 1.389(3) . ?
C12 C17 1.393(3) . ?
C13 C14 1.368(3) . ?
C13 H13 0.9300 . ?
C14 C15 1.378(4) . ?
C14 H14 0.9300 . ?
C15 C16 1.390(3) . ?
C15 H15 0.9300 . ?
C16 C17 1.384(3) . ?
C16 H16 0.9300 . ?
C17 C18 1.504(3) . ?
C18 C20 1.405(3) . ?
C19 C20 1.420(3) . ?
C19 C28 1.549(3) . ?
C20 C21 1.486(3) . ?
C21 O3 1.225(2) . ?
C21 C22 1.468(3) . ?
C22 C27 1.386(3) . ?
C22 C23 1.398(3) . ?
C23 C24 1.369(3) . ?
C23 H23 0.9300 . ?
C24 C25 1.372(4) . ?
C24 H24 0.9300 . ?
C25 C26 1.380(3) . ?
C25 H25 0.9300 . ?
C26 C27 1.390(3) . ?
C26 H26 0.9300 . ?
C27 C28 1.513(3) . ?
C28 O4 1.416(2) . ?
C28 C29 1.546(3) . ?
C29 C37 1.379(3) . ?
C29 C30 1.384(3) . ?
C30 C31 1.381(3) . ?
C30 H30 0.9300 . ?
C31 C32 1.370(3) . ?
C31 H31 0.9300 . ?
C32 C36 1.388(3) . ?
C32 C33 1.527(3) . ?
C33 C34 1.501(4) . ?
C33 C35 1.518(4) . ?
C33 H33 0.9800 . ?
C34 H34A 0.9600 . ?
C34 H34B 0.9600 . ?
C34 H34C 0.9600 . ?
C35 H35A 0.9600 . ?
C35 H35B 0.9600 . ?
C35 H35C 0.9600 . ?
C36 C37 1.386(3) . ?
C36 H36 0.9300 . ?
C37 H37 0.9300 . ?
O4 H4A 0.8200 . ?

loop_
_geom_hbond_atom_site_label_D
_geom_hbond_atom_site_label_H
_geom_hbond_atom_site_label_A
_geom_hbond_distance_DH
_geom_hbond_distance_HA
_geom_hbond_distance_DA
_geom_hbond_angle_DHA
_geom_hbond_site_symmetry_A
O4 H4A O1 0.82 1.84 2.629(2) 160.4 .
